data_4349459
loop_
_publ_author_name
'Meng, Yin-Shan'
'Wang, Chun-Hong'
'Zhang, Yi-Quan'
'Leng, Xue-Bing'
'Wang, Bing-Wu'
'Chen, Yao-Feng'
'Gao, Song'

_publ_section_title
;
 (Boratabenzene)(cyclooctatetraenyl) lanthanide complexes: a new type of
 organometallic single-ion magnet
;
_journal_issue 6
_journal_name_full 'Inorganic Chemistry Frontiers'
_journal_page_first 828
_journal_paper_doi 10.1039/C6QI00028B
_journal_volume 3
_journal_year 2016
_chemical_formula_sum 'C14 H16 B Er'
_chemical_formula_weight 362.34
_space_group_IT_number 14
_space_group_name_Hall '-P 2ybc'
_space_group_name_H-M_alt 'P 1 21/c 1'
_symmetry_cell_setting monoclinic
_symmetry_space_group_name_H-M 'P 1 21/c 1'
_atom_sites_solution_hydrogens geom
_atom_sites_solution_primary direct
_atom_sites_solution_secondary difmap
_audit_creation_method SHELXL-97
_audit_update_record
;
2015-07-30 deposited with the CCDC.
2016-03-04 downloaded from the CCDC.
;
_cell_angle_alpha 90.00
_cell_angle_beta 98.198(2)
_cell_angle_gamma 90.00
_cell_formula_units_Z 4
_cell_length_a 12.4425(17)
_cell_length_b 8.8385(12)
_cell_length_c 11.5467(16)
_cell_measurement_reflns_used 7232
_cell_measurement_temperature 133(2)
_cell_measurement_theta_max 30.14
_cell_measurement_theta_min 2.84
_cell_volume 1256.8(3)
_computing_cell_refinement 'Bruker SAINT'
_computing_data_collection 'Bruker APEX2'
_computing_data_reduction 'Bruker SAINT'
_computing_molecular_graphics 'Bruker SHELXTL'
_computing_publication_material 'Bruker SHELXTL'
_computing_structure_refinement 'SHELXL-97 (Sheldrick, 2008)'
_computing_structure_solution 'SHELXS-97 (Sheldrick, 2008)'
_diffrn_ambient_temperature 133(2)
_diffrn_measured_fraction_theta_full 0.994
_diffrn_measured_fraction_theta_max 0.994
_diffrn_measurement_device_type 'Bruker APEX-II CCD'
_diffrn_measurement_method '\f and \w scans'
_diffrn_radiation_monochromator graphite
_diffrn_radiation_source 'fine-focus sealed tube'
_diffrn_radiation_type MoK\a
_diffrn_radiation_wavelength 0.71073
_diffrn_reflns_av_R_equivalents 0.0251
_diffrn_reflns_av_sigmaI/netI 0.0269
_diffrn_reflns_limit_h_max 17
_diffrn_reflns_limit_h_min -17
_diffrn_reflns_limit_k_max 12
_diffrn_reflns_limit_k_min -12
_diffrn_reflns_limit_l_max 12
_diffrn_reflns_limit_l_min -16
_diffrn_reflns_number 11689
_diffrn_reflns_theta_full 30.14
_diffrn_reflns_theta_max 30.14
_diffrn_reflns_theta_min 1.65
_exptl_absorpt_coefficient_mu 6.644
_exptl_absorpt_correction_T_max 0.4356
_exptl_absorpt_correction_T_min 0.2874
_exptl_absorpt_correction_type multi-scan
_exptl_absorpt_process_details sadabs
_exptl_crystal_colour orange
_exptl_crystal_density_diffrn 1.915
_exptl_crystal_density_method 'not measured'
_exptl_crystal_description block
_exptl_crystal_F_000 692
_exptl_crystal_size_max 0.25
_exptl_crystal_size_mid 0.20
_exptl_crystal_size_min 0.15
_refine_diff_density_max 0.951
_refine_diff_density_min -0.949
_refine_diff_density_rms 0.122
_refine_ls_extinction_method none
_refine_ls_goodness_of_fit_ref 1.051
_refine_ls_hydrogen_treatment constr
_refine_ls_matrix_type full
_refine_ls_number_parameters 146
_refine_ls_number_reflns 3712
_refine_ls_number_restraints 0
_refine_ls_restrained_S_all 1.051
_refine_ls_R_factor_all 0.0231
_refine_ls_R_factor_gt 0.0195
_refine_ls_shift/su_max 0.001
_refine_ls_shift/su_mean 0.000
_refine_ls_structure_factor_coef Fsqd
_refine_ls_weighting_details 'calc w=1/[\s^2^(Fo^2^)+(0.0132P)^2^+2.8883P] where P=(Fo^2^+2Fc^2^)/3'
_refine_ls_weighting_scheme calc
_refine_ls_wR_factor_gt 0.0482
_refine_ls_wR_factor_ref 0.0497
_reflns_number_gt 3343
_reflns_number_total 3712
_reflns_threshold_expression >2sigma(I)
_cod_data_source_file c6qi00028b2.cif
_cod_data_source_block dm12302
_cod_depositor_comments
;
The following automatic conversions were performed:

data item '_symmetry_cell_setting' value 'Monoclinic' was changed to
'monoclinic' in accordance with the
/home/saulius/struct/COD-crude-data/automatic-downloads/DataCite-retrospective/RSC/depositions/lib/dictionaries/cif_core.dic
dictionary named 'cif_core.dic' version 2.4.2 last updated on
2011-04-26.

Automatic conversion script
Id: cif_fix_values 6909 2019-04-08 15:41:33Z antanas 
;
_cod_original_sg_symbol_H-M P2(1)/c
_cod_database_code 4349459

loop_
_symmetry_equiv_pos_as_xyz
'x, y, z'
'-x, y+1/2, -z+1/2'
'-x, -y, -z'
'x, -y-1/2, z-1/2'

loop_
_atom_site_label
_atom_site_type_symbol
_atom_site_fract_x
_atom_site_fract_y
_atom_site_fract_z
_atom_site_U_iso_or_equiv
_atom_site_adp_type
_atom_site_occupancy
_atom_site_symmetry_multiplicity
_atom_site_calc_flag
_atom_site_refinement_flags
Er1 Er 0.280471(9) 0.046236(13) 0.621118(10) 0.01602(4) Uani 1 1 d .
C1 C 0.2235(3) 0.3156(4) 0.6228(3) 0.0287(7) Uani 1 1 d .
H1 H 0.1920 0.3880 0.5674 0.034 Uiso 1 1 calc R
C2 C 0.1449(3) 0.2327(4) 0.6727(3) 0.0296(7) Uani 1 1 d .
H2 H 0.0730 0.2647 0.6449 0.035 Uiso 1 1 calc R
C3 C 0.1479(3) 0.1132(4) 0.7543(3) 0.0293(7) Uani 1 1 d .
H3 H 0.0774 0.0816 0.7666 0.035 Uiso 1 1 calc R
C4 C 0.2306(3) 0.0299(4) 0.8217(3) 0.0287(7) Uani 1 1 d .
H4 H 0.2028 -0.0443 0.8691 0.034 Uiso 1 1 calc R
C5 C 0.3456(3) 0.0304(3) 0.8357(3) 0.0262(6) Uani 1 1 d .
H5 H 0.3770 -0.0428 0.8906 0.031 Uiso 1 1 calc R
C6 C 0.4240(2) 0.1147(4) 0.7866(3) 0.0256(6) Uani 1 1 d .
H6 H 0.4961 0.0845 0.8160 0.031 Uiso 1 1 calc R
C7 C 0.4212(2) 0.2329(3) 0.7044(3) 0.0258(6) Uani 1 1 d .
H7 H 0.4918 0.2641 0.6920 0.031 Uiso 1 1 calc R
C8 C 0.3382(3) 0.3161(3) 0.6360(3) 0.0270(6) Uani 1 1 d .
H8 H 0.3659 0.3893 0.5877 0.032 Uiso 1 1 calc R
C9 C 0.1490(2) -0.0900(3) 0.4483(3) 0.0222(5) Uani 1 1 d .
H9 H 0.0767 -0.0552 0.4265 0.027 Uiso 1 1 calc R
C10 C 0.2328(3) -0.0249(4) 0.3964(3) 0.0250(6) Uani 1 1 d .
H10 H 0.2155 0.0488 0.3367 0.030 Uiso 1 1 calc R
C11 C 0.3429(3) -0.0662(4) 0.4307(3) 0.0247(6) Uani 1 1 d .
H11 H 0.3982 -0.0180 0.3952 0.030 Uiso 1 1 calc R
C12 C 0.3709(2) -0.1772(3) 0.5162(3) 0.0223(6) Uani 1 1 d .
H12 H 0.4450 -0.2047 0.5365 0.027 Uiso 1 1 calc R
C13 C 0.2921(2) -0.2487(3) 0.5727(3) 0.0200(5) Uani 1 1 d .
H13 H 0.3145 -0.3196 0.6332 0.024 Uiso 1 1 calc R
C14 C 0.0785(3) -0.2979(4) 0.5968(3) 0.0316(7) Uani 1 1 d .
H14A H 0.0175 -0.2283 0.5990 0.047 Uiso 1 1 calc R
H14B H 0.1073 -0.3291 0.6766 0.047 Uiso 1 1 calc R
H14C H 0.0534 -0.3872 0.5503 0.047 Uiso 1 1 calc R
B1 B 0.1712(3) -0.2154(4) 0.5391(3) 0.0200(6) Uani 1 1 d .

loop_
_atom_site_aniso_label
_atom_site_aniso_U_11
_atom_site_aniso_U_22
_atom_site_aniso_U_33
_atom_site_aniso_U_23
_atom_site_aniso_U_13
_atom_site_aniso_U_12
Er1 0.01964(6) 0.01415(6) 0.01438(6) -0.00316(4) 0.00282(4) -0.00074(4)
C1 0.0433(18) 0.0192(13) 0.0217(15) -0.0006(11) -0.0022(13) 0.0099(13)
C2 0.0250(14) 0.0326(16) 0.0297(16) -0.0130(13) -0.0011(12) 0.0095(12)
C3 0.0250(14) 0.0349(17) 0.0306(16) -0.0109(13) 0.0130(12) -0.0039(12)
C4 0.0392(17) 0.0285(16) 0.0214(15) -0.0010(12) 0.0142(13) -0.0064(13)
C5 0.0394(17) 0.0204(14) 0.0174(13) -0.0002(10) -0.0002(12) 0.0033(12)
C6 0.0216(13) 0.0249(15) 0.0275(15) -0.0055(12) -0.0055(11) 0.0018(11)
C7 0.0242(14) 0.0209(13) 0.0330(16) -0.0076(12) 0.0067(12) -0.0069(11)
C8 0.0417(17) 0.0165(12) 0.0230(14) -0.0018(11) 0.0056(13) -0.0062(12)
C9 0.0249(13) 0.0225(13) 0.0173(13) -0.0008(10) -0.0041(10) 0.0002(11)
C10 0.0364(16) 0.0256(15) 0.0122(12) -0.0001(10) 0.0002(11) -0.0019(12)
C11 0.0305(15) 0.0273(15) 0.0187(14) -0.0047(11) 0.0117(11) -0.0040(12)
C12 0.0211(13) 0.0209(13) 0.0254(14) -0.0069(11) 0.0055(11) 0.0021(10)
C13 0.0227(13) 0.0147(12) 0.0222(14) -0.0012(10) 0.0017(10) 0.0008(10)
C14 0.0247(15) 0.0270(16) 0.043(2) 0.0070(14) 0.0037(13) -0.0048(12)
B1 0.0206(14) 0.0172(14) 0.0218(15) -0.0026(11) 0.0012(11) -0.0017(11)

loop_
_atom_type_symbol
_atom_type_description
_atom_type_scat_dispersion_real
_atom_type_scat_dispersion_imag
_atom_type_scat_source
C C 0.0033 0.0016 'International Tables Vol C Tables 4.2.6.8 and 6.1.1.4'
H H 0.0000 0.0000 'International Tables Vol C Tables 4.2.6.8 and 6.1.1.4'
B B 0.0013 0.0007 'International Tables Vol C Tables 4.2.6.8 and 6.1.1.4'
Er Er -0.2586 4.9576 'International Tables Vol C Tables 4.2.6.8 and 6.1.1.4'

loop_
_geom_angle_atom_site_label_1
_geom_angle_atom_site_label_2
_geom_angle_atom_site_label_3
_geom_angle
C3 Er1 C1 63.32(12)
C3 Er1 C4 32.90(12)
C1 Er1 C4 86.50(11)
C3 Er1 C8 86.54(11)
C1 Er1 C8 33.04(12)
C4 Er1 C8 95.70(11)
C3 Er1 C2 33.00(12)
C1 Er1 C2 32.89(12)
C4 Er1 C2 63.14(12)
C8 Er1 C2 63.15(12)
C3 Er1 C6 86.23(11)
C1 Er1 C6 86.31(11)
C4 Er1 C6 63.09(11)
C8 Er1 C6 63.07(11)
C2 Er1 C6 95.26(10)
C3 Er1 C7 95.48(11)
C1 Er1 C7 63.21(11)
C4 Er1 C7 86.22(11)
C8 Er1 C7 32.93(11)
C2 Er1 C7 86.13(11)
C6 Er1 C7 32.77(11)
C3 Er1 C5 63.21(12)
C1 Er1 C5 95.65(10)
C4 Er1 C5 33.03(11)
C8 Er1 C5 86.31(10)
C2 Er1 C5 86.27(11)
C6 Er1 C5 32.77(11)
C7 Er1 C5 62.90(11)
C3 Er1 C11 155.51(11)
C1 Er1 C11 119.16(11)
C4 Er1 C11 154.16(10)
C8 Er1 C11 107.63(10)
C2 Er1 C11 137.81(11)
C6 Er1 C11 117.85(10)
C7 Er1 C11 107.29(10)
C5 Er1 C11 135.68(11)
C3 Er1 C12 145.48(10)
C1 Er1 C12 149.09(10)
C4 Er1 C12 124.13(10)
C8 Er1 C12 127.46(10)
C2 Er1 C12 161.57(10)
C6 Er1 C12 103.08(10)
C7 Er1 C12 110.38(10)
C5 Er1 C12 108.22(10)
C11 Er1 C12 30.78(10)
C3 Er1 C10 125.93(11)
C1 Er1 C10 102.15(10)
C4 Er1 C10 147.84(11)
C8 Er1 C10 108.45(10)
C2 Er1 C10 109.03(10)
C6 Er1 C10 147.30(10)
C7 Er1 C10 125.44(10)
C5 Er1 C10 162.20(10)
C11 Er1 C10 31.14(10)
C12 Er1 C10 55.03(10)
C3 Er1 C13 115.00(10)
C1 Er1 C13 163.64(10)
C4 Er1 C13 99.57(10)
C8 Er1 C13 157.58(10)
C2 Er1 C13 138.92(10)
C6 Er1 C13 110.00(10)
C7 Er1 C13 131.97(10)
C5 Er1 C13 97.65(9)
C11 Er1 C13 54.94(9)
C12 Er1 C13 30.54(9)
C10 Er1 C13 64.90(9)
C2 C1 C8 135.0(3)
C2 C1 Er1 73.78(18)
C8 C1 Er1 73.69(18)
C2 C1 H1 112.5
C8 C1 H1 112.5
Er1 C1 H1 137.0
C1 C2 C3 135.1(3)
C1 C2 Er1 73.33(17)
C3 C2 Er1 73.17(18)
C1 C2 H2 112.5
C3 C2 H2 112.5
Er1 C2 H2 138.9
C4 C3 C2 135.1(3)
C4 C3 Er1 73.71(17)
C2 C3 Er1 73.82(17)
C4 C3 H3 112.5
C2 C3 H3 112.5
Er1 C3 H3 137.0
C3 C4 C5 135.1(3)
C3 C4 Er1 73.39(18)
C5 C4 Er1 73.95(17)
C3 C4 H4 112.4
C5 C4 H4 112.4
Er1 C4 H4 137.4
C6 C5 C4 134.6(3)
C6 C5 Er1 73.57(18)
C4 C5 Er1 73.02(18)
C6 C5 H5 112.7
C4 C5 H5 112.7
Er1 C5 H5 138.1
C7 C6 C5 135.3(3)
C7 C6 Er1 73.62(18)
C5 C6 Er1 73.66(18)
C7 C6 H6 112.3
C5 C6 H6 112.3
Er1 C6 H6 137.8
C6 C7 C8 135.1(3)
C6 C7 Er1 73.61(17)
C8 C7 Er1 73.26(18)
C6 C7 H7 112.5
C8 C7 H7 112.5
Er1 C7 H7 138.3
C7 C8 C1 134.8(3)
C7 C8 Er1 73.80(17)
C1 C8 Er1 73.27(18)
C7 C8 H8 112.6
C1 C8 H8 112.6
Er1 C8 H8 137.5
C10 C9 B1 121.5(3)
C10 C9 Er1 73.82(17)
B1 C9 Er1 77.48(17)
C10 C9 H9 119.3
B1 C9 H9 119.3
Er1 C9 H9 120.4
C9 C10 C11 121.6(3)
C9 C10 Er1 75.78(17)
C11 C10 Er1 73.48(17)
C9 C10 H10 119.2
C11 C10 H10 119.2
Er1 C10 H10 122.9
C12 C11 C10 120.7(3)
C12 C11 Er1 75.42(17)
C10 C11 Er1 75.38(17)
C12 C11 H11 119.7
C10 C11 H11 119.7
Er1 C11 H11 120.6
C11 C12 C13 121.6(3)
C11 C12 Er1 73.80(16)
C13 C12 Er1 75.71(16)
C11 C12 H12 119.2
C13 C12 H12 119.2
Er1 C12 H12 122.6
C12 C13 B1 121.6(3)
C12 C13 Er1 73.75(16)
B1 C13 Er1 77.53(16)
C12 C13 H13 119.2
B1 C13 H13 119.2
Er1 C13 H13 120.5
B1 C14 H14A 109.5
B1 C14 H14B 109.5
H14A C14 H14B 109.5
B1 C14 H14C 109.5
H14A C14 H14C 109.5
H14B C14 H14C 109.5
C9 B1 C13 112.9(3)
C9 B1 C14 123.5(3)
C13 B1 C14 123.5(3)
C9 B1 Er1 70.17(16)
C13 B1 Er1 69.99(15)
C14 B1 Er1 126.0(2)

loop_
_geom_bond_atom_site_label_1
_geom_bond_atom_site_label_2
_geom_bond_distance
Er1 C3 2.482(3)
Er1 C1 2.485(3)
Er1 C4 2.486(3)
Er1 C8 2.490(3)
Er1 C2 2.490(3)
Er1 C6 2.497(3)
Er1 C7 2.497(3)
Er1 C5 2.498(3)
Er1 C11 2.629(3)
Er1 C12 2.650(3)
Er1 C10 2.654(3)
Er1 C13 2.675(3)
C1 C2 1.408(5)
C1 C8 1.415(5)
C1 H1 0.9500
C2 C3 1.412(5)
C2 H2 0.9500
C3 C4 1.407(5)
C3 H3 0.9500
C4 C5 1.417(5)
C4 H4 0.9500
C5 C6 1.409(5)
C5 H5 0.9500
C6 C7 1.409(5)
C6 H6 0.9500
C7 C8 1.414(5)
C7 H7 0.9500
C8 H8 0.9500
C9 C10 1.398(4)
C9 B1 1.523(4)
C9 H9 0.9500
C10 C11 1.418(5)
C10 H10 0.9500
C11 C12 1.401(4)
C11 H11 0.9500
C12 C13 1.403(4)
C12 H12 0.9500
C13 B1 1.528(4)
C13 H13 0.9500
C14 B1 1.589(4)
C14 H14A 0.9800
C14 H14B 0.9800
C14 H14C 0.9800

loop_
_geom_torsion_atom_site_label_1
_geom_torsion_atom_site_label_2
_geom_torsion_atom_site_label_3
_geom_torsion_atom_site_label_4
_geom_torsion
C3 Er1 C1 C2 -17.97(19)
C4 Er1 C1 C2 -42.4(2)
C8 Er1 C1 C2 -148.4(3)
C6 Er1 C1 C2 -105.6(2)
C7 Er1 C1 C2 -129.9(2)
C5 Er1 C1 C2 -74.1(2)
C11 Er1 C1 C2 134.39(19)
C12 Er1 C1 C2 144.9(2)
C10 Er1 C1 C2 106.3(2)
C13 Er1 C1 C2 70.2(4)
C3 Er1 C1 C8 130.5(2)
C4 Er1 C1 C8 106.1(2)
C2 Er1 C1 C8 148.4(3)
C6 Er1 C1 C8 42.8(2)
C7 Er1 C1 C8 18.53(18)
C5 Er1 C1 C8 74.3(2)
C11 Er1 C1 C8 -77.2(2)
C12 Er1 C1 C8 -66.7(3)
C10 Er1 C1 C8 -105.23(19)
C13 Er1 C1 C8 -141.4(3)
C8 C1 C2 C3 -2.0(7)
Er1 C1 C2 C3 43.3(4)
C8 C1 C2 Er1 -45.3(4)
C3 Er1 C2 C1 149.6(3)
C4 Er1 C2 C1 131.1(2)
C8 Er1 C2 C1 18.66(19)
C6 Er1 C2 C1 74.9(2)
C7 Er1 C2 C1 43.3(2)
C5 Er1 C2 C1 106.4(2)
C11 Er1 C2 C1 -68.3(2)
C12 Er1 C2 C1 -110.9(4)
C10 Er1 C2 C1 -82.9(2)
C13 Er1 C2 C1 -156.22(18)
C1 Er1 C2 C3 -149.6(3)
C4 Er1 C2 C3 -18.53(19)
C8 Er1 C2 C3 -130.9(2)
C6 Er1 C2 C3 -74.7(2)
C7 Er1 C2 C3 -106.3(2)
C5 Er1 C2 C3 -43.2(2)
C11 Er1 C2 C3 142.10(19)
C12 Er1 C2 C3 99.5(4)
C10 Er1 C2 C3 127.48(19)
C13 Er1 C2 C3 54.2(3)
C1 C2 C3 C4 1.9(7)
Er1 C2 C3 C4 45.2(4)
C1 C2 C3 Er1 -43.3(4)
C1 Er1 C3 C4 -130.6(2)
C8 Er1 C3 C4 -106.1(2)
C2 Er1 C3 C4 -148.5(3)
C6 Er1 C3 C4 -42.9(2)
C7 Er1 C3 C4 -74.3(2)
C5 Er1 C3 C4 -18.46(18)
C11 Er1 C3 C4 127.1(3)
C12 Er1 C3 C4 64.9(3)
C10 Er1 C3 C4 143.59(19)
C13 Er1 C3 C4 67.5(2)
C1 Er1 C3 C2 17.91(19)
C4 Er1 C3 C2 148.5(3)
C8 Er1 C3 C2 42.5(2)
C6 Er1 C3 C2 105.7(2)
C7 Er1 C3 C2 74.2(2)
C5 Er1 C3 C2 130.1(2)
C11 Er1 C3 C2 -84.3(3)
C12 Er1 C3 C2 -146.6(2)
C10 Er1 C3 C2 -67.9(2)
C13 Er1 C3 C2 -143.99(18)
C2 C3 C4 C5 -0.3(7)
Er1 C3 C4 C5 44.9(4)
C2 C3 C4 Er1 -45.2(4)
C1 Er1 C4 C3 42.8(2)
C8 Er1 C4 C3 74.6(2)
C2 Er1 C4 C3 18.59(19)
C6 Er1 C4 C3 130.4(2)
C7 Er1 C4 C3 106.2(2)
C5 Er1 C4 C3 148.8(3)
C11 Er1 C4 C3 -130.7(3)
C12 Er1 C4 C3 -141.70(18)
C10 Er1 C4 C3 -64.6(3)
C13 Er1 C4 C3 -121.90(19)
C3 Er1 C4 C5 -148.8(3)
C1 Er1 C4 C5 -105.97(19)
C8 Er1 C4 C5 -74.2(2)
C2 Er1 C4 C5 -130.2(2)
C6 Er1 C4 C5 -18.32(17)
C7 Er1 C4 C5 -42.62(19)
C11 Er1 C4 C5 80.5(3)
C12 Er1 C4 C5 69.5(2)
C10 Er1 C4 C5 146.7(2)
C13 Er1 C4 C5 89.34(19)
C3 C4 C5 C6 -0.5(7)
Er1 C4 C5 C6 44.2(4)
C3 C4 C5 Er1 -44.7(4)
C3 Er1 C5 C6 -130.4(2)
C1 Er1 C5 C6 -74.16(19)
C4 Er1 C5 C6 -148.8(3)
C8 Er1 C5 C6 -42.43(19)
C2 Er1 C5 C6 -105.73(19)
C7 Er1 C5 C6 -18.17(17)
C11 Er1 C5 C6 69.2(2)
C12 Er1 C5 C6 85.92(19)
C10 Er1 C5 C6 104.3(4)
C13 Er1 C5 C6 115.39(18)
C3 Er1 C5 C4 18.39(18)
C1 Er1 C5 C4 74.6(2)
C8 Er1 C5 C4 106.4(2)
C2 Er1 C5 C4 43.1(2)
C6 Er1 C5 C4 148.8(3)
C7 Er1 C5 C4 130.6(2)
C11 Er1 C5 C4 -142.01(19)
C12 Er1 C5 C4 -125.28(18)
C10 Er1 C5 C4 -106.9(4)
C13 Er1 C5 C4 -95.80(19)
C4 C5 C6 C7 0.3(7)
Er1 C5 C6 C7 44.4(4)
C4 C5 C6 Er1 -44.1(4)
C3 Er1 C6 C7 -106.21(19)
C1 Er1 C6 C7 -42.74(19)
C4 Er1 C6 C7 -130.7(2)
C8 Er1 C6 C7 -18.18(17)
C2 Er1 C6 C7 -74.43(19)
C5 Er1 C6 C7 -149.1(3)
C11 Er1 C6 C7 78.5(2)
C12 Er1 C6 C7 107.44(18)
C10 Er1 C6 C7 64.1(3)
C13 Er1 C6 C7 138.53(17)
C3 Er1 C6 C5 42.93(19)
C1 Er1 C6 C5 106.39(19)
C4 Er1 C6 C5 18.46(18)
C8 Er1 C6 C5 131.0(2)
C2 Er1 C6 C5 74.71(19)
C7 Er1 C6 C5 149.1(3)
C11 Er1 C6 C5 -132.39(18)
C12 Er1 C6 C5 -103.42(18)
C10 Er1 C6 C5 -146.8(2)
C13 Er1 C6 C5 -72.33(19)
C5 C6 C7 C8 -0.5(7)
Er1 C6 C7 C8 43.9(4)
C5 C6 C7 Er1 -44.4(4)
C3 Er1 C7 C6 74.3(2)
C1 Er1 C7 C6 130.6(2)
C4 Er1 C7 C6 42.67(19)
C8 Er1 C7 C6 149.2(3)
C2 Er1 C7 C6 105.96(19)
C5 Er1 C7 C6 18.17(17)
C11 Er1 C7 C6 -114.86(19)
C12 Er1 C7 C6 -82.46(19)
C10 Er1 C7 C6 -143.37(18)
C13 Er1 C7 C6 -56.8(2)
C3 Er1 C7 C8 -75.0(2)
C1 Er1 C7 C8 -18.59(18)
C4 Er1 C7 C8 -106.6(2)
C2 Er1 C7 C8 -43.27(19)
C6 Er1 C7 C8 -149.2(3)
C5 Er1 C7 C8 -131.1(2)
C11 Er1 C7 C8 95.91(19)
C12 Er1 C7 C8 128.31(18)
C10 Er1 C7 C8 67.4(2)
C13 Er1 C7 C8 153.95(17)
C6 C7 C8 C1 0.7(7)
Er1 C7 C8 C1 44.7(4)
C6 C7 C8 Er1 -44.0(4)
C2 C1 C8 C7 0.4(7)
Er1 C1 C8 C7 -44.9(4)
C2 C1 C8 Er1 45.3(4)
C3 Er1 C8 C7 105.6(2)
C1 Er1 C8 C7 148.5(3)
C4 Er1 C8 C7 74.0(2)
C2 Er1 C8 C7 130.0(2)
C6 Er1 C8 C7 18.10(18)
C5 Er1 C8 C7 42.28(19)
C11 Er1 C8 C7 -94.76(19)
C12 Er1 C8 C7 -67.9(2)
C10 Er1 C8 C7 -127.55(18)
C13 Er1 C8 C7 -58.9(3)
C3 Er1 C8 C1 -42.9(2)
C4 Er1 C8 C1 -74.6(2)
C2 Er1 C8 C1 -18.58(19)
C6 Er1 C8 C1 -130.4(2)
C7 Er1 C8 C1 -148.5(3)
C5 Er1 C8 C1 -106.3(2)
C11 Er1 C8 C1 116.69(19)
C12 Er1 C8 C1 143.54(18)
C10 Er1 C8 C1 83.9(2)
C13 Er1 C8 C1 152.6(2)
C3 Er1 C9 C10 150.17(19)
C1 Er1 C9 C10 85.1(2)
C4 Er1 C9 C10 -179.94(18)
C8 Er1 C9 C10 56.4(2)
C2 Er1 C9 C10 117.0(2)
C6 Er1 C9 C10 -91.1(5)
C7 Er1 C9 C10 22.3(3)
C5 Er1 C9 C10 -150.68(19)
C11 Er1 C9 C10 -29.00(18)
C12 Er1 C9 C10 -62.82(19)
C13 Er1 C9 C10 -96.6(2)
C3 Er1 C9 B1 -81.42(19)
C1 Er1 C9 B1 -146.49(18)
C4 Er1 C9 B1 -51.5(2)
C8 Er1 C9 B1 -175.24(17)
C2 Er1 C9 B1 -114.58(18)
C6 Er1 C9 B1 37.3(5)
C7 Er1 C9 B1 150.7(2)
C5 Er1 C9 B1 -22.3(3)
C11 Er1 C9 B1 99.41(19)
C12 Er1 C9 B1 65.59(17)
C10 Er1 C9 B1 128.4(3)
C13 Er1 C9 B1 31.78(16)
B1 C9 C10 C11 -3.8(5)
Er1 C9 C10 C11 60.0(3)
B1 C9 C10 Er1 -63.8(3)
C3 Er1 C10 C9 -37.2(2)
C1 Er1 C10 C9 -102.89(19)
C4 Er1 C10 C9 0.1(3)
C8 Er1 C10 C9 -136.57(18)
C2 Er1 C10 C9 -69.4(2)
C6 Er1 C10 C9 154.8(2)
C7 Er1 C10 C9 -168.51(17)
C5 Er1 C10 C9 78.7(4)
C11 Er1 C10 C9 129.7(3)
C12 Er1 C10 C9 100.1(2)
C13 Er1 C10 C9 66.53(18)
C3 Er1 C10 C11 -166.87(18)
C1 Er1 C10 C11 127.42(19)
C4 Er1 C10 C11 -129.6(2)
C8 Er1 C10 C11 93.74(19)
C2 Er1 C10 C11 160.87(18)
C6 Er1 C10 C11 25.1(3)
C7 Er1 C10 C11 61.8(2)
C5 Er1 C10 C11 -51.0(4)
C12 Er1 C10 C11 -29.57(17)
C13 Er1 C10 C11 -63.16(18)
C9 C10 C11 C12 1.7(5)
Er1 C10 C11 C12 62.8(3)
C9 C10 C11 Er1 -61.1(3)
C3 Er1 C11 C12 -101.5(3)
C1 Er1 C11 C12 169.44(18)
C4 Er1 C11 C12 -18.0(3)
C8 Er1 C11 C12 135.54(18)
C2 Er1 C11 C12 -155.26(19)
C6 Er1 C11 C12 67.2(2)
C7 Er1 C11 C12 100.97(19)
C5 Er1 C11 C12 32.3(2)
C10 Er1 C11 C12 -127.8(3)
C13 Er1 C11 C12 -28.62(16)
C3 Er1 C11 C10 26.3(4)
C1 Er1 C11 C10 -62.8(2)
C4 Er1 C11 C10 109.8(3)
C8 Er1 C11 C10 -96.67(19)
C2 Er1 C11 C10 -27.5(3)
C6 Er1 C11 C10 -164.98(18)
C7 Er1 C11 C10 -131.24(19)
C5 Er1 C11 C10 160.11(18)
C12 Er1 C11 C10 127.8(3)
C13 Er1 C11 C10 99.2(2)
C10 C11 C12 C13 -1.4(5)
Er1 C11 C12 C13 61.3(3)
C10 C11 C12 Er1 -62.8(3)
C3 Er1 C12 C11 134.2(2)
C1 Er1 C12 C11 -18.1(3)
C4 Er1 C12 C11 170.63(18)
C8 Er1 C12 C11 -57.2(2)
C2 Er1 C12 C11 62.7(4)
C6 Er1 C12 C11 -123.19(19)
C7 Er1 C12 C11 -89.8(2)
C5 Er1 C12 C11 -156.85(18)
C10 Er1 C12 C11 29.92(18)
C13 Er1 C12 C11 129.5(3)
C3 Er1 C12 C13 4.7(3)
C1 Er1 C12 C13 -147.7(2)
C4 Er1 C12 C13 41.1(2)
C8 Er1 C12 C13 173.23(17)
C2 Er1 C12 C13 -66.8(4)
C6 Er1 C12 C13 107.30(19)
C7 Er1 C12 C13 140.72(18)
C5 Er1 C12 C13 73.63(19)
C11 Er1 C12 C13 -129.5(3)
C10 Er1 C12 C13 -99.6(2)
C11 C12 C13 B1 3.3(4)
Er1 C12 C13 B1 63.7(2)
C11 C12 C13 Er1 -60.4(3)
C3 Er1 C13 C12 -177.08(18)
C1 Er1 C13 C12 102.7(4)
C4 Er1 C13 C12 -146.50(19)
C8 Er1 C13 C12 -14.2(4)
C2 Er1 C13 C12 153.75(19)
C6 Er1 C13 C12 -81.77(19)
C7 Er1 C13 C12 -53.0(2)
C5 Er1 C13 C12 -113.13(19)
C11 Er1 C13 C12 28.83(18)
C10 Er1 C13 C12 63.15(18)
C3 Er1 C13 B1 54.4(2)
C1 Er1 C13 B1 -25.8(4)
C4 Er1 C13 B1 84.99(19)
C8 Er1 C13 B1 -142.7(3)
C2 Er1 C13 B1 25.2(2)
C6 Er1 C13 B1 149.71(17)
C7 Er1 C13 B1 178.53(17)
C5 Er1 C13 B1 118.35(18)
C11 Er1 C13 B1 -99.7(2)
C12 Er1 C13 B1 -128.5(3)
C10 Er1 C13 B1 -65.37(18)
C10 C9 B1 C13 5.1(4)
Er1 C9 B1 C13 -56.8(2)
C10 C9 B1 C14 -177.3(3)
Er1 C9 B1 C14 120.7(3)
C10 C9 B1 Er1 61.9(3)
C12 C13 B1 C9 -4.9(4)
Er1 C13 B1 C9 56.9(2)
C12 C13 B1 C14 177.5(3)
Er1 C13 B1 C14 -120.6(3)
C12 C13 B1 Er1 -61.8(2)
C3 Er1 B1 C9 102.75(19)
C1 Er1 B1 C9 45.6(2)
C4 Er1 B1 C9 135.74(18)
C8 Er1 B1 C9 11.2(4)
C2 Er1 B1 C9 72.29(19)
C6 Er1 B1 C9 -168.31(17)
C7 Er1 B1 C9 -129.0(4)
C5 Er1 B1 C9 165.57(17)
C11 Er1 B1 C9 -62.65(18)
C12 Er1 B1 C9 -96.30(19)
C10 Er1 B1 C9 -28.61(17)
C13 Er1 B1 C9 -124.9(3)
C3 Er1 B1 C13 -132.36(18)
C1 Er1 B1 C13 170.46(17)
C4 Er1 B1 C13 -99.36(18)
C8 Er1 B1 C13 136.1(3)
C2 Er1 B1 C13 -162.82(17)
C6 Er1 B1 C13 -43.4(2)
C7 Er1 B1 C13 -4.1(5)
C5 Er1 B1 C13 -69.53(19)
C11 Er1 B1 C13 62.25(18)
C12 Er1 B1 C13 28.60(16)
C10 Er1 B1 C13 96.29(19)
C3 Er1 B1 C14 -14.8(3)
C1 Er1 B1 C14 -72.0(3)
C4 Er1 B1 C14 18.2(3)
C8 Er1 B1 C14 -106.4(4)
C2 Er1 B1 C14 -45.3(3)
C6 Er1 B1 C14 74.1(3)
C7 Er1 B1 C14 113.5(4)
C5 Er1 B1 C14 48.0(3)
C11 Er1 B1 C14 179.8(3)
C12 Er1 B1 C14 146.1(3)
C10 Er1 B1 C14 -146.2(3)
C13 Er1 B1 C14 117.5(3)
